data_4084186
loop_
_publ_author_name
'Seidel, G\"unter'
'F\"urstner, Alois'

_publ_section_title
;
 A Novel Boron Heterocycle Comprised of an Inner Boronium/Borate Adduct
;
_journal_issue 16
_journal_name_full Organometallics
_journal_page_first 4336
_journal_paper_doi 10.1021/om500619x
_journal_volume 33
_journal_year 2014
_chemical_absolute_configuration unk
_chemical_compound_source toluene
_chemical_formula_moiety 'C20 H38 B2 S2'
_chemical_formula_sum 'C20 H38 B2 S2'
_chemical_formula_weight 364.24
_chemical_name_systematic
; 
 ? 
;
_space_group_IT_number 96
_symmetry_cell_setting tetragonal
_symmetry_Int_Tables_number 96
_symmetry_space_group_name_Hall 'P 4nw 2abw'
_symmetry_space_group_name_H-M 'P 43 21 2'
_atom_sites_solution_hydrogens geom
_atom_sites_solution_primary direct
_atom_sites_solution_secondary difmap
_audit_block_code SEI-GB-115-06
_audit_creation_date 2006-11-04
_cell_angle_alpha 90.00
_cell_angle_beta 90.00
_cell_angle_gamma 90.00
_cell_formula_units_Z 4
_cell_length_a 8.6832(6)
_cell_length_b 8.6832(6)
_cell_length_c 27.1984(13)
_cell_measurement_reflns_used 25034
_cell_measurement_temperature 100
_cell_measurement_theta_max 33.14
_cell_measurement_theta_min 2.91
_cell_volume 2050.7(2)
_computing_cell_refinement 'Denzo / Scalepack (Otwinowski 1997)'
_computing_data_collection 'Collect software (Nonius, 1998)'
_computing_data_reduction 'Denzo / Scalepack (Otwinowski 1997)'
_computing_molecular_graphics 'DIAMOND (Crystal Impact GbR, 2005)'
_computing_structure_refinement 'SHELXL-97 (Sheldrick, 1997)'
_computing_structure_solution 'SHELXS-97 (Sheldrick, 1990)'
_diffrn_ambient_temperature 100
_diffrn_measured_fraction_theta_full 0.993
_diffrn_measured_fraction_theta_max 0.977
_diffrn_measurement_device_type 'Nonius KappaCCD'
_diffrn_measurement_method 'CCD \w-scan'
_diffrn_radiation_monochromator graphite
_diffrn_radiation_source '0.3 mm focus rotating anode'
_diffrn_radiation_type MoK\a
_diffrn_radiation_wavelength 0.71073
_diffrn_reflns_av_R_equivalents 0.0913
_diffrn_reflns_av_sigmaI/netI 0.0974
_diffrn_reflns_limit_h_max 11
_diffrn_reflns_limit_h_min -13
_diffrn_reflns_limit_k_max 13
_diffrn_reflns_limit_k_min -10
_diffrn_reflns_limit_l_max 20
_diffrn_reflns_limit_l_min -39
_diffrn_reflns_number 11866
_diffrn_reflns_theta_full 27.75
_diffrn_reflns_theta_max 33.13
_diffrn_reflns_theta_min 3.25
_diffrn_standards_decay_% 0.00
_diffrn_standards_number 0
_exptl_absorpt_coefficient_mu 0.260
_exptl_absorpt_correction_T_max 1
_exptl_absorpt_correction_T_min 1
_exptl_absorpt_correction_type multi-scan
_exptl_absorpt_process_details 'Scalepack, Otwinowski (1997)'
_exptl_crystal_colour white
_exptl_crystal_density_diffrn 1.180
_exptl_crystal_density_meas ?
_exptl_crystal_density_method none
_exptl_crystal_description block
_exptl_crystal_F_000 800
_exptl_crystal_size_max 0.07
_exptl_crystal_size_mid 0.06
_exptl_crystal_size_min 0.04
_refine_diff_density_max 0.608
_refine_diff_density_min -0.289
_refine_diff_density_rms 0.074
_refine_ls_abs_structure_details 'Flack, H. D. (1983). Acta Cryst. A39, 876-881'
_refine_ls_abs_structure_Flack 0.61(15)
_refine_ls_extinction_method none
_refine_ls_goodness_of_fit_ref 1.032
_refine_ls_hydrogen_treatment constr
_refine_ls_matrix_type full
_refine_ls_number_parameters 110
_refine_ls_number_reflns 3843
_refine_ls_number_restraints 0
_refine_ls_restrained_S_all 1.032
_refine_ls_R_factor_all 0.1225
_refine_ls_R_factor_gt 0.0680
_refine_ls_shift/su_max 0.000
_refine_ls_shift/su_mean 0.000
_refine_ls_structure_factor_coef Fsqd
_refine_ls_weighting_details 'calc w=1/[\s^2^(Fo^2^)+(0.0679P)^2^+1.0576P] where P=(Fo^2^+2Fc^2^)/3'
_refine_ls_weighting_scheme calc
_refine_ls_wR_factor_gt 0.1475
_refine_ls_wR_factor_ref 0.1701
_reflns_number_gt 2516
_reflns_number_total 3843
_reflns_threshold_expression I>2\s(I)
_cod_data_source_file om500619x_si_001.cif
_cod_data_source_block 5657
_cod_depositor_comments
;
The following automatic conversions were performed:

'_geom_bond_publ_flag' value 'Y' changed to 'y' according to
/usr/data/users/saulius/crontab/automatic-downloads/rss-feeds/ACS/lib/dictionaries/cif_core.dic
dictionary named 'cif_core.dic' version 2.4.2 from 2011-04-26 (13
times).

'_geom_bond_publ_flag' value 'N' changed to 'n' according to
/usr/data/users/saulius/crontab/automatic-downloads/rss-feeds/ACS/lib/dictionaries/cif_core.dic
dictionary named 'cif_core.dic' version 2.4.2 from 2011-04-26 (19
times).

'_geom_angle_publ_flag' value 'Y' changed to 'y' according
to
/usr/data/users/saulius/crontab/automatic-downloads/rss-feeds/ACS/lib/dictionaries/cif_core.dic
dictionary named 'cif_core.dic' version 2.4.2 from 2011-04-26 (21
time).

'_geom_angle_publ_flag' value 'N' changed to 'n' according to
/usr/data/users/saulius/crontab/automatic-downloads/rss-feeds/ACS/lib/dictionaries/cif_core.dic
dictionary named 'cif_core.dic' version 2.4.2 from 2011-04-26 (47
times).

Automatic conversion script
Id: cif_fix_values 2281 2013-09-26 08:29:07Z andrius 

 Adding full bibliography for 4084185--4084191.cif.

The following automatic conversions were performed:

'_exptl_crystal_density_meas' value 'none' was changed to '?' - the
value is perceived as not measured.

Automatic conversion script
Id: cif_fix_values 3008 2015-01-20 13:52:24Z robertas 
;
_cod_database_code 4084186

loop_
_symmetry_equiv_pos_as_xyz
'x, y, z'
'-x, -y, z+1/2'
'-y+1/2, x+1/2, z+3/4'
'y+1/2, -x+1/2, z+1/4'
'-x+1/2, y+1/2, -z+3/4'
'x+1/2, -y+1/2, -z+1/4'
'y, x, -z'
'-y, -x, -z+1/2'

loop_
_atom_site_label
_atom_site_type_symbol
_atom_site_fract_x
_atom_site_fract_y
_atom_site_fract_z
_atom_site_U_iso_or_equiv
_atom_site_adp_type
_atom_site_occupancy
_atom_site_symmetry_multiplicity
_atom_site_calc_flag
_atom_site_refinement_flags
S1 S 0.26209(8) 0.22998(7) 0.06526(2) 0.02430(16) Uani 1 1 d .
B1 B 0.1434(4) 0.3959(3) 0.02735(11) 0.0244(6) Uani 1 1 d .
C1 C 0.1185(4) 0.1302(3) 0.10105(11) 0.0387(8) Uani 1 1 d .
H1A H 0.0320 0.1015 0.0798 0.058 Uiso 1 1 calc R
H1B H 0.0817 0.1977 0.1274 0.058 Uiso 1 1 calc R
H1C H 0.1639 0.0371 0.1154 0.058 Uiso 1 1 calc R
C2 C 0.3047(3) 0.0808(3) 0.02115(9) 0.0259(6) Uani 1 1 d .
H2A H 0.3680 0.0006 0.0373 0.031 Uiso 1 1 calc R
H2B H 0.2070 0.0322 0.0106 0.031 Uiso 1 1 calc R
C11 C 0.0078(4) 0.4625(4) 0.06283(10) 0.0367(7) Uani 1 1 d .
H11 H -0.0624 0.3763 0.0725 0.044 Uiso 1 1 calc R
C12 C 0.0784(5) 0.5351(4) 0.10952(11) 0.0497(10) Uani 1 1 d .
H12A H -0.0057 0.5852 0.1282 0.060 Uiso 1 1 calc R
H12B H 0.1191 0.4508 0.1303 0.060 Uiso 1 1 calc R
C13 C 0.2064(6) 0.6530(4) 0.10239(12) 0.0595(12) Uani 1 1 d .
H13A H 0.2601 0.6680 0.1341 0.071 Uiso 1 1 calc R
H13B H 0.1597 0.7527 0.0930 0.071 Uiso 1 1 calc R
C14 C 0.3266(4) 0.6073(3) 0.06291(11) 0.0405(8) Uani 1 1 d .
H14A H 0.3881 0.6994 0.0543 0.049 Uiso 1 1 calc R
H14B H 0.3978 0.5304 0.0773 0.049 Uiso 1 1 calc R
C15 C 0.2578(4) 0.5405(3) 0.01584(10) 0.0282(6) Uani 1 1 d .
H15 H 0.3440 0.5030 -0.0054 0.034 Uiso 1 1 calc R
C16 C 0.1626(4) 0.6593(4) -0.01373(10) 0.0358(6) Uani 1 1 d .
H16A H 0.2285 0.7507 -0.0194 0.043 Uiso 1 1 calc R
H16B H 0.1400 0.6140 -0.0463 0.043 Uiso 1 1 calc R
C17 C 0.0122(4) 0.7144(4) 0.00819(13) 0.0463(9) Uani 1 1 d .
H17A H -0.0498 0.7632 -0.0181 0.056 Uiso 1 1 calc R
H17B H 0.0348 0.7943 0.0331 0.056 Uiso 1 1 calc R
C18 C -0.0858(4) 0.5856(5) 0.03262(12) 0.0490(8) Uani 1 1 d .
H18A H -0.1442 0.5315 0.0066 0.059 Uiso 1 1 calc R
H18B H -0.1616 0.6346 0.0549 0.059 Uiso 1 1 calc R

loop_
_atom_site_aniso_label
_atom_site_aniso_U_11
_atom_site_aniso_U_22
_atom_site_aniso_U_33
_atom_site_aniso_U_23
_atom_site_aniso_U_13
_atom_site_aniso_U_12
S1 0.0341(3) 0.0205(3) 0.0184(3) -0.0005(2) 0.0030(2) -0.0022(2)
B1 0.0306(15) 0.0219(13) 0.0206(13) -0.0028(11) -0.0012(11) 0.0016(12)
C1 0.060(2) 0.0244(14) 0.0315(15) -0.0005(12) 0.0236(14) -0.0034(14)
C2 0.0315(14) 0.0207(12) 0.0256(13) -0.0014(10) 0.0069(11) 0.0017(10)
C11 0.0377(17) 0.0381(16) 0.0341(14) -0.0099(13) 0.0058(12) 0.0050(13)
C12 0.085(3) 0.0353(17) 0.0282(15) -0.0027(13) 0.0097(16) 0.0054(18)
C13 0.112(4) 0.0362(17) 0.0306(16) -0.0109(14) -0.0115(19) -0.011(2)
C14 0.061(2) 0.0240(14) 0.0361(16) 0.0033(13) -0.0124(15) -0.0131(13)
C15 0.0355(15) 0.0236(11) 0.0255(12) 0.0016(10) -0.0012(12) -0.0002(12)
C16 0.0453(18) 0.0326(16) 0.0295(14) 0.0079(13) -0.0019(14) 0.0036(12)
C17 0.069(2) 0.0283(16) 0.0421(17) 0.0046(14) 0.0008(16) 0.0209(16)
C18 0.046(2) 0.058(2) 0.0436(17) -0.0073(17) 0.0072(17) 0.0182(16)

loop_
_atom_type_symbol
_atom_type_description
_atom_type_scat_dispersion_real
_atom_type_scat_dispersion_imag
_atom_type_scat_source
C C 0.0033 0.0016 'International Tables Vol C Tables 4.2.6.8 and 6.1.1.4'
H H 0.0000 0.0000 'International Tables Vol C Tables 4.2.6.8 and 6.1.1.4'
B B 0.0013 0.0007 'International Tables Vol C Tables 4.2.6.8 and 6.1.1.4'
S S 0.1246 0.1234 'International Tables Vol C Tables 4.2.6.8 and 6.1.1.4'

loop_
_geom_angle_atom_site_label_1
_geom_angle_atom_site_label_2
_geom_angle_atom_site_label_3
_geom_angle
_geom_angle_site_symmetry_1
_geom_angle_site_symmetry_3
_geom_angle_publ_flag
C1 S1 C2 98.96(13) . . y
C1 S1 B1 105.16(15) . . y
C2 S1 B1 105.86(12) . . y
C11 B1 C2 114.2(2) . 7 ?
C11 B1 C15 106.3(2) . . y
C2 B1 C15 114.9(2) 7 . y
C11 B1 S1 108.38(19) . . y
C2 B1 S1 103.46(17) 7 . y
C15 B1 S1 109.33(19) . . y
S1 C1 H1A 109.5 . . n
S1 C1 H1B 109.5 . . n
H1A C1 H1B 109.5 . . n
S1 C1 H1C 109.5 . . n
H1A C1 H1C 109.5 . . n
H1B C1 H1C 109.5 . . n
B1 C2 S1 113.46(18) 7 . y
B1 C2 H2A 108.9 7 . n
S1 C2 H2A 108.9 . . n
B1 C2 H2B 108.9 7 . n
S1 C2 H2B 108.9 . . n
H2A C2 H2B 107.7 . . n
C12 C11 C18 110.9(3) . . y
C12 C11 B1 110.2(3) . . y
C18 C11 B1 107.8(2) . . y
C12 C11 H11 109.3 . . n
C18 C11 H11 109.3 . . n
B1 C11 H11 109.3 . . n
C13 C12 C11 117.3(3) . . y
C13 C12 H12A 108.0 . . n
C11 C12 H12A 108.0 . . n
C13 C12 H12B 108.0 . . n
C11 C12 H12B 108.0 . . n
H12A C12 H12B 107.2 . . n
C12 C13 C14 114.0(3) . . y
C12 C13 H13A 108.7 . . n
C14 C13 H13A 108.7 . . n
C12 C13 H13B 108.7 . . n
C14 C13 H13B 108.7 . . n
H13A C13 H13B 107.6 . . n
C15 C14 C13 114.5(3) . . y
C15 C14 H14A 108.6 . . n
C13 C14 H14A 108.6 . . n
C15 C14 H14B 108.6 . . n
C13 C14 H14B 108.6 . . n
H14A C14 H14B 107.6 . . n
C14 C15 C16 113.0(2) . . y
C14 C15 B1 111.7(2) . . y
C16 C15 B1 106.7(2) . . y
C14 C15 H15 108.4 . . n
C16 C15 H15 108.4 . . n
B1 C15 H15 108.4 . . n
C17 C16 C15 117.8(2) . . y
C17 C16 H16A 107.8 . . n
C15 C16 H16A 107.8 . . n
C17 C16 H16B 107.8 . . n
C15 C16 H16B 107.8 . . n
H16A C16 H16B 107.2 . . n
C16 C17 C18 114.4(3) . . y
C16 C17 H17A 108.7 . . n
C18 C17 H17A 108.7 . . n
C16 C17 H17B 108.7 . . n
C18 C17 H17B 108.7 . . n
H17A C17 H17B 107.6 . . n
C17 C18 C11 115.4(3) . . y
C17 C18 H18A 108.4 . . n
C11 C18 H18A 108.4 . . n
C17 C18 H18B 108.4 . . n
C11 C18 H18B 108.4 . . n
H18A C18 H18B 107.5 . . n

loop_
_geom_bond_atom_site_label_1
_geom_bond_atom_site_label_2
_geom_bond_distance
_geom_bond_site_symmetry_2
_geom_bond_publ_flag
S1 C1 1.803(3) . y
S1 C2 1.804(3) . y
S1 B1 2.050(3) . y
B1 C11 1.628(4) . y
B1 C2 1.632(4) 7 ?
B1 C15 1.632(4) . y
C1 H1A 0.9800 . n
C1 H1B 0.9800 . n
C1 H1C 0.9800 . n
C2 B1 1.632(4) 7 ?
C2 H2A 0.9900 . n
C2 H2B 0.9900 . n
C11 C12 1.545(4) . y
C11 C18 1.574(4) . y
C11 H11 1.0000 . n
C12 C13 1.524(6) . y
C12 H12A 0.9900 . n
C12 H12B 0.9900 . n
C13 C14 1.549(5) . y
C13 H13A 0.9900 . n
C13 H13B 0.9900 . n
C14 C15 1.527(4) . y
C14 H14A 0.9900 . n
C14 H14B 0.9900 . n
C15 C16 1.548(4) . y
C15 H15 1.0000 . n
C16 C17 1.514(5) . y
C16 H16A 0.9900 . n
C16 H16B 0.9900 . n
C17 C18 1.554(5) . y
C17 H17A 0.9900 . n
C17 H17B 0.9900 . n
C18 H18A 0.9900 . n
C18 H18B 0.9900 . n
